data_7029322
loop_
_publ_author_name
'Biying, Algin Oh'
'Vangala, Venu R.'
'Chen, Chia Sze'
'Stubs, Ludger Paul'
'Hosmane, Narayan S.'
'Yinghuai, Zhu'

_publ_section_title
;
 Cross-coupling reaction between arylboronic acids and carboranyl iodides
 catalyzed by graphene oxide (GO)-supported Pd(0) recyclable nanoparticles
 for the synthesis of carboranylaryl ketones.
;
_journal_issue 13
_journal_name_full 'Dalton transactions (Cambridge, England : 2003)'
_journal_page_first 5014
_journal_page_last 5020
_journal_paper_doi 10.1039/c3dt52560k
_journal_volume 43
_journal_year 2014
_chemical_formula_sum 'C11 H20 B10 O2'
_chemical_formula_weight 292.37
_chemical_name_systematic
; 
 ? 
;
_space_group_IT_number 14
_symmetry_cell_setting monoclinic
_symmetry_space_group_name_Hall '-P 2ybc'
_symmetry_space_group_name_H-M 'P 1 21/c 1'
_atom_sites_solution_hydrogens geom
_atom_sites_solution_primary direct
_atom_sites_solution_secondary difmap
_audit_creation_method SHELXL-97
_cell_angle_alpha 90.00
_cell_angle_beta 110.40(3)
_cell_angle_gamma 90.00
_cell_formula_units_Z 4
_cell_length_a 10.050(2)
_cell_length_b 7.5783(15)
_cell_length_c 22.381(6)
_cell_measurement_reflns_used 3919
_cell_measurement_temperature 110(2)
_cell_measurement_theta_max 31.0619
_cell_measurement_theta_min 2.0380
_cell_volume 1597.7(7)
_computing_cell_refinement 'CrystalClear (Rigaku Inc., 2007)'
_computing_data_collection 'CrystalClear (Rigaku Inc., 2007)'
_computing_data_reduction 'CrystalClear (Rigaku Inc., 2007)'
_computing_structure_refinement 'SHELXL-97 (Sheldrick, 1997)'
_computing_structure_solution 'SHELXS-97 (Sheldrick, 1990)'
_diffrn_ambient_temperature 110(2)
_diffrn_measured_fraction_theta_full 0.988
_diffrn_measured_fraction_theta_max 0.988
_diffrn_measurement_device_type 'Rigaku Saturn CCD area deterctor'
_diffrn_measurement_method '\w scans'
_diffrn_radiation_monochromator graphite
_diffrn_radiation_source 'fine-focus sealed tube'
_diffrn_radiation_type MoK\a
_diffrn_radiation_wavelength 0.71073
_diffrn_reflns_av_R_equivalents 0.0264
_diffrn_reflns_av_sigmaI/netI 0.0244
_diffrn_reflns_limit_h_max 11
_diffrn_reflns_limit_h_min -11
_diffrn_reflns_limit_k_max 9
_diffrn_reflns_limit_k_min -9
_diffrn_reflns_limit_l_max 26
_diffrn_reflns_limit_l_min -24
_diffrn_reflns_number 8868
_diffrn_reflns_theta_full 25.00
_diffrn_reflns_theta_max 25.00
_diffrn_reflns_theta_min 1.94
_exptl_absorpt_coefficient_mu 0.068
_exptl_absorpt_correction_T_max 0.9709
_exptl_absorpt_correction_T_min 0.9709
_exptl_absorpt_correction_type multi-scan
_exptl_absorpt_process_details '(SADABS, Rigaku 2007)'
_exptl_crystal_colour Colorless
_exptl_crystal_density_diffrn 1.215
_exptl_crystal_density_method 'not measured'
_exptl_crystal_description Block
_exptl_crystal_F_000 608
_exptl_crystal_size_max 0.44
_exptl_crystal_size_mid 0.44
_exptl_crystal_size_min 0.44
_refine_diff_density_max 0.703
_refine_diff_density_min -0.246
_refine_diff_density_rms 0.054
_refine_ls_extinction_method none
_refine_ls_goodness_of_fit_ref 1.114
_refine_ls_hydrogen_treatment mixed
_refine_ls_matrix_type full
_refine_ls_number_parameters 250
_refine_ls_number_reflns 2765
_refine_ls_number_restraints 1
_refine_ls_restrained_S_all 1.116
_refine_ls_R_factor_all 0.0563
_refine_ls_R_factor_gt 0.0541
_refine_ls_shift/su_max 0.000
_refine_ls_shift/su_mean 0.000
_refine_ls_structure_factor_coef Fsqd
_refine_ls_weighting_details 'calc w=1/[\s^2^(Fo^2^)+(0.0900P)^2^+0.5130P] where P=(Fo^2^+2Fc^2^)/3'
_refine_ls_weighting_scheme calc
_refine_ls_wR_factor_gt 0.1462
_refine_ls_wR_factor_ref 0.1487
_reflns_number_gt 2626
_reflns_number_total 2765
_reflns_threshold_expression >2sigma(I)
_cod_data_source_file c3dt52560k.txt
_cod_data_source_block shelxs
_cod_depositor_comments
;
The following automatic conversions were performed:

'_symmetry_cell_setting' value 'Monoclinic' changed to 'monoclinic'
according to
/usr/data/users/saulius/crontab/automatic-downloads/current/RSC/lib/dictionaries/cif_core.dic
dictionary named 'cif_core.dic' version 2.4.2 from 2011-04-26.

Automatic conversion script
Id: cif_fix_values 2281 2013-09-26 08:29:07Z andrius 
;
_cod_original_cell_volume 1597.7(6)
_cod_original_sg_symbol_H-M P21/c
_cod_database_code 7029322

loop_
_symmetry_equiv_pos_as_xyz
'x, y, z'
'-x, y+1/2, -z+1/2'
'-x, -y, -z'
'x, -y-1/2, z-1/2'

loop_
_atom_site_label
_atom_site_type_symbol
_atom_site_fract_x
_atom_site_fract_y
_atom_site_fract_z
_atom_site_U_iso_or_equiv
_atom_site_adp_type
_atom_site_occupancy
_atom_site_symmetry_multiplicity
_atom_site_calc_flag
_atom_site_refinement_flags
O1 O 0.62353(12) 0.22161(16) 0.49644(5) 0.0293(3) Uani 1 1 d .
O2 O -0.01225(12) 0.23097(16) 0.48362(5) 0.0290(3) Uani 1 1 d .
C1 C 0.71932(18) 0.2734(2) 0.55791(8) 0.0325(4) Uani 1 1 d .
H1A H 0.7018 0.3969 0.5659 0.049 Uiso 1 1 calc R
H1B H 0.8173 0.2604 0.5592 0.049 Uiso 1 1 calc R
H1C H 0.7044 0.1985 0.5907 0.049 Uiso 1 1 calc R
C2 C 0.48251(16) 0.2325(2) 0.48543(7) 0.0232(4) Uani 1 1 d .
C3 C 0.39437(17) 0.1852(2) 0.42416(7) 0.0251(4) Uani 1 1 d .
H3 H 0.4352 0.1483 0.3938 0.030 Uiso 1 1 calc R
C4 C 0.24944(17) 0.1914(2) 0.40728(7) 0.0231(4) Uani 1 1 d .
H4 H 0.1908 0.1606 0.3652 0.028 Uiso 1 1 calc R
C5 C 0.18709(16) 0.2429(2) 0.45178(7) 0.0202(3) Uani 1 1 d .
C6 C 0.27697(17) 0.2877(2) 0.51325(7) 0.0220(4) Uani 1 1 d .
H6 H 0.2364 0.3204 0.5441 0.026 Uiso 1 1 calc R
C7 C 0.42278(17) 0.2857(2) 0.53034(7) 0.0231(4) Uani 1 1 d .
H7 H 0.4817 0.3199 0.5720 0.028 Uiso 1 1 calc R
C8 C 0.03301(16) 0.25004(19) 0.44033(7) 0.0206(3) Uani 1 1 d .
C11 C -0.22781(17) 0.0029(2) 0.38333(8) 0.0260(4) Uani 1 1 d .
H11A H -0.1337 -0.0510 0.4018 0.039 Uiso 1 1 calc R
H11B H -0.2936 -0.0821 0.3551 0.039 Uiso 1 1 calc R
H11C H -0.2625 0.0368 0.4176 0.039 Uiso 1 1 calc R
C9 C -0.07497(16) 0.29519(19) 0.37379(7) 0.0187(3) Uani 1 1 d .
B7 B -0.09189(18) 0.1645(2) 0.30897(8) 0.0212(4) Uani 1 1 d .
B8 B -0.03256(18) 0.3879(2) 0.31288(8) 0.0203(4) Uani 1 1 d .
B9 B -0.18019(19) 0.5212(2) 0.27079(8) 0.0231(4) Uani 1 1 d .
B10 B -0.16134(19) 0.3055(2) 0.24219(8) 0.0231(4) Uani 1 1 d .
B6 B -0.27626(19) 0.1611(2) 0.26394(8) 0.0232(4) Uani 1 1 d D
B5 B -0.33097(19) 0.3809(2) 0.24014(8) 0.0234(4) Uani 1 1 d .
B3 B -0.36586(19) 0.2865(2) 0.30572(9) 0.0222(4) Uani 1 1 d .
B2 B -0.30618(19) 0.5087(2) 0.31052(8) 0.0227(4) Uani 1 1 d .
C10 C -0.21806(15) 0.1653(2) 0.34554(7) 0.0203(4) Uani 1 1 d .
B1 B -0.23757(18) 0.3676(2) 0.37663(8) 0.0207(4) Uani 1 1 d .
B4 B -0.12109(19) 0.5112(2) 0.35564(8) 0.0209(4) Uani 1 1 d .
H8A H 0.076(2) 0.408(2) 0.3208(8) 0.030(5) Uiso 1 1 d .
H3A H -0.468(2) 0.240(2) 0.3099(9) 0.030(5) Uiso 1 1 d .
H2A H -0.374(2) 0.617(3) 0.3140(9) 0.033(5) Uiso 1 1 d .
H5A H -0.417(2) 0.406(3) 0.1941(9) 0.037(5) Uiso 1 1 d .
H9A H -0.1645(19) 0.643(3) 0.2467(8) 0.029(5) Uiso 1 1 d .
H7A H -0.0271(18) 0.051(2) 0.3168(8) 0.022(4) Uiso 1 1 d .
H4A H -0.0644(18) 0.609(2) 0.3897(8) 0.025(4) Uiso 1 1 d .
H1D H -0.252(2) 0.371(3) 0.4211(9) 0.033(5) Uiso 1 1 d .
H10A H -0.134(2) 0.282(3) 0.1997(9) 0.032(5) Uiso 1 1 d .
H6A H -0.319(2) 0.029(2) 0.2373(9) 0.039(5) Uiso 1 1 d D

loop_
_atom_site_aniso_label
_atom_site_aniso_U_11
_atom_site_aniso_U_22
_atom_site_aniso_U_33
_atom_site_aniso_U_23
_atom_site_aniso_U_13
_atom_site_aniso_U_12
O1 0.0178(6) 0.0435(7) 0.0244(6) 0.0024(5) 0.0045(5) -0.0025(5)
O2 0.0280(7) 0.0404(7) 0.0206(6) 0.0041(5) 0.0108(5) 0.0013(5)
C1 0.0226(9) 0.0392(10) 0.0289(9) 0.0015(7) 0.0004(7) -0.0064(7)
C2 0.0196(8) 0.0255(8) 0.0230(8) 0.0052(6) 0.0055(7) -0.0010(6)
C3 0.0252(8) 0.0303(9) 0.0217(8) 0.0000(6) 0.0105(7) 0.0015(6)
C4 0.0235(8) 0.0260(8) 0.0183(7) -0.0001(6) 0.0054(6) 0.0009(6)
C5 0.0220(8) 0.0187(7) 0.0189(7) 0.0019(5) 0.0059(6) 0.0003(6)
C6 0.0283(8) 0.0196(8) 0.0200(8) 0.0005(6) 0.0107(7) -0.0007(6)
C7 0.0243(8) 0.0233(8) 0.0188(7) 0.0012(6) 0.0039(6) -0.0034(6)
C8 0.0229(8) 0.0195(7) 0.0194(8) -0.0010(6) 0.0076(6) 0.0001(6)
C11 0.0267(9) 0.0212(8) 0.0302(8) 0.0036(6) 0.0100(7) -0.0015(6)
C9 0.0180(8) 0.0202(7) 0.0183(7) -0.0013(6) 0.0068(6) -0.0010(6)
B7 0.0212(9) 0.0228(9) 0.0197(8) -0.0017(6) 0.0072(7) 0.0000(7)
B8 0.0207(9) 0.0230(9) 0.0176(8) 0.0025(6) 0.0072(7) -0.0005(7)
B9 0.0218(9) 0.0240(9) 0.0225(8) 0.0039(7) 0.0066(7) 0.0002(7)
B10 0.0223(9) 0.0273(9) 0.0188(8) 0.0009(7) 0.0060(7) 0.0010(7)
B6 0.0217(9) 0.0260(9) 0.0208(8) -0.0020(7) 0.0059(7) 0.0000(7)
B5 0.0207(9) 0.0256(9) 0.0220(8) 0.0016(7) 0.0052(7) 0.0020(7)
B3 0.0197(9) 0.0215(9) 0.0246(9) 0.0002(7) 0.0068(7) 0.0002(7)
B2 0.0222(9) 0.0207(9) 0.0247(9) 0.0011(7) 0.0075(7) 0.0020(7)
C10 0.0187(8) 0.0185(8) 0.0232(8) -0.0018(6) 0.0068(6) -0.0011(6)
B1 0.0202(9) 0.0193(8) 0.0238(8) 0.0001(6) 0.0092(7) 0.0006(6)
B4 0.0209(9) 0.0189(8) 0.0231(8) -0.0003(6) 0.0077(7) -0.0003(6)

loop_
_atom_type_symbol
_atom_type_description
_atom_type_scat_dispersion_real
_atom_type_scat_dispersion_imag
_atom_type_scat_source
C C 0.0033 0.0016 'International Tables Vol C Tables 4.2.6.8 and 6.1.1.4'
B B 0.0013 0.0007 'International Tables Vol C Tables 4.2.6.8 and 6.1.1.4'
O O 0.0106 0.0060 'International Tables Vol C Tables 4.2.6.8 and 6.1.1.4'
H H 0.0000 0.0000 'International Tables Vol C Tables 4.2.6.8 and 6.1.1.4'

loop_
_geom_angle_atom_site_label_1
_geom_angle_atom_site_label_2
_geom_angle_atom_site_label_3
_geom_angle
C2 O1 C1 117.95(13)
O1 C1 H1A 109.5
O1 C1 H1B 109.5
H1A C1 H1B 109.5
O1 C1 H1C 109.5
H1A C1 H1C 109.5
H1B C1 H1C 109.5
O1 C2 C3 115.40(14)
O1 C2 C7 124.85(14)
C3 C2 C7 119.74(15)
C4 C3 C2 120.74(15)
C4 C3 H3 119.6
C2 C3 H3 119.6
C3 C4 C5 120.50(14)
C3 C4 H4 119.8
C5 C4 H4 119.8
C6 C5 C4 118.03(14)
C6 C5 C8 116.07(14)
C4 C5 C8 125.87(14)
C7 C6 C5 121.96(14)
C7 C6 H6 119.0
C5 C6 H6 119.0
C6 C7 C2 119.00(14)
C6 C7 H7 120.5
C2 C7 H7 120.5
O2 C8 C5 121.20(14)
O2 C8 C9 117.58(14)
C5 C8 C9 121.08(13)
C10 C11 H11A 109.5
C10 C11 H11B 109.5
H11A C11 H11B 109.5
C10 C11 H11C 109.5
H11A C11 H11C 109.5
H11B C11 H11C 109.5
C8 C9 C10 117.14(12)
C8 C9 B4 118.81(12)
C10 C9 B4 110.30(12)
C8 C9 B8 124.86(12)
C10 C9 B8 111.08(11)
B4 C9 B8 62.68(9)
C8 C9 B7 121.11(12)
C10 C9 B7 61.46(9)
B4 C9 B7 114.38(12)
B8 C9 B7 62.80(9)
C8 C9 B1 112.74(12)
C10 C9 B1 60.45(9)
B4 C9 B1 61.87(9)
B8 C9 B1 113.30(12)
B7 C9 B1 113.21(12)
C9 B7 C10 58.10(9)
C9 B7 B10 105.02(12)
C10 B7 B10 104.99(12)
C9 B7 B6 105.36(12)
C10 B7 B6 58.47(9)
B10 B7 B6 60.20(10)
C9 B7 B8 58.57(9)
C10 B7 B8 105.09(11)
B10 B7 B8 59.75(10)
B6 B7 B8 107.84(12)
C9 B7 H7A 117.2(9)
C10 B7 H7A 115.7(9)
B10 B7 H7A 132.1(9)
B6 B7 H7A 122.9(9)
B8 B7 H7A 126.1(9)
C9 B8 B9 105.21(11)
C9 B8 B10 105.01(12)
B9 B8 B10 60.67(10)
C9 B8 B4 58.57(9)
B9 B8 B4 60.25(10)
B10 B8 B4 108.56(12)
C9 B8 B7 58.63(9)
B9 B8 B7 108.12(12)
B10 B8 B7 59.67(10)
B4 B8 B7 107.61(11)
C9 B8 H8A 117.1(10)
B9 B8 H8A 129.3(10)
B10 B8 H8A 126.4(10)
B4 B8 H8A 121.0(10)
B7 B8 H8A 117.0(10)
B8 B9 B5 107.88(12)
B8 B9 B4 60.18(10)
B5 B9 B4 107.92(12)
B8 B9 B2 108.24(12)
B5 B9 B2 60.28(10)
B4 B9 B2 59.87(10)
B8 B9 B10 59.71(10)
B5 B9 B10 59.93(10)
B4 B9 B10 107.74(12)
B2 B9 B10 108.16(12)
B8 B9 H9A 119.9(9)
B5 B9 H9A 123.8(9)
B4 B9 H9A 120.3(10)
B2 B9 H9A 122.3(9)
B10 B9 H9A 122.3(9)
B7 B10 B8 60.57(10)
B7 B10 B6 60.00(10)
B8 B10 B6 108.33(12)
B7 B10 B5 107.88(12)
B8 B10 B5 107.70(12)
B6 B10 B5 59.86(10)
B7 B10 B9 107.99(12)
B8 B10 B9 59.61(10)
B6 B10 B9 107.73(12)
B5 B10 B9 59.81(10)
B7 B10 H10A 119.6(10)
B8 B10 H10A 120.5(10)
B6 B10 H10A 121.6(10)
B5 B10 H10A 123.8(10)
B9 B10 H10A 123.2(10)
C10 B6 B7 59.55(9)
C10 B6 B5 104.89(12)
B7 B6 B5 108.02(13)
C10 B6 B10 105.51(12)
B7 B6 B10 59.80(10)
B5 B6 B10 60.22(10)
C10 B6 B3 58.51(9)
B7 B6 B3 108.23(12)
B5 B6 B3 59.80(10)
B10 B6 B3 108.10(12)
C10 B6 H6A 119.2(10)
B7 B6 H6A 115.2(10)
B5 B6 H6A 129.2(10)
B10 B6 H6A 123.0(10)
B3 B6 H6A 124.3(10)
B3 B5 B6 60.24(10)
B3 B5 B9 108.01(12)
B6 B5 B9 108.14(13)
B3 B5 B10 108.20(12)
B6 B5 B10 59.92(10)
B9 B5 B10 60.26(10)
B3 B5 B2 59.85(10)
B6 B5 B2 108.05(12)
B9 B5 B2 59.97(10)
B10 B5 B2 108.18(12)
B3 B5 H5A 121.7(10)
B6 B5 H5A 120.1(11)
B9 B5 H5A 122.6(11)
B10 B5 H5A 120.6(10)
B2 B5 H5A 123.3(10)
C10 B3 B1 59.33(10)
C10 B3 B5 105.17(12)
B1 B3 B5 108.02(12)
C10 B3 B2 105.29(12)
B1 B3 B2 59.47(10)
B5 B3 B2 60.55(10)
C10 B3 B6 58.72(9)
B1 B3 B6 108.20(12)
B5 B3 B6 59.95(10)
B2 B3 B6 108.38(12)
C10 B3 H3A 116.3(10)
B1 B3 H3A 115.9(10)
B5 B3 H3A 130.3(10)
B2 B3 H3A 126.3(10)
B6 B3 H3A 121.5(10)
B1 B2 B3 60.03(10)
B1 B2 B4 60.26(10)
B3 B2 B4 107.93(12)
B1 B2 B9 108.23(12)
B3 B2 B9 107.63(12)
B4 B2 B9 59.99(10)
B1 B2 B5 107.72(12)
B3 B2 B5 59.61(10)
B4 B2 B5 107.58(12)
B9 B2 B5 59.74(10)
B1 B2 H2A 118.1(10)
B3 B2 H2A 121.0(10)
B4 B2 H2A 120.4(10)
B9 B2 H2A 124.4(10)
B5 B2 H2A 125.0(10)
C11 C10 C9 118.74(13)
C11 C10 B3 120.92(12)
C9 C10 B3 110.92(12)
C11 C10 B6 121.02(13)
C9 C10 B6 110.05(11)
B3 C10 B6 62.76(10)
C11 C10 B1 117.30(12)
C9 C10 B1 61.83(9)
B3 C10 B1 62.09(10)
B6 C10 B1 113.74(12)
C11 C10 B7 117.46(12)
C9 C10 B7 60.44(9)
B3 C10 B7 113.68(12)
B6 C10 B7 61.99(10)
B1 C10 B7 113.51(11)
C10 B1 C9 57.72(8)
C10 B1 B2 105.52(12)
C9 B1 B2 104.94(11)
C10 B1 B3 58.58(9)
C9 B1 B3 104.88(12)
B2 B1 B3 60.51(10)
C10 B1 B4 105.07(11)
C9 B1 B4 58.11(9)
B2 B1 B4 60.45(10)
B3 B1 B4 108.47(12)
C10 B1 H1D 118.4(11)
C9 B1 H1D 118.5(10)
B2 B1 H1D 129.6(11)
B3 B1 H1D 124.1(11)
B4 B1 H1D 123.5(11)
C9 B4 B1 60.02(9)
C9 B4 B2 105.51(12)
B1 B4 B2 59.29(10)
C9 B4 B8 58.75(9)
B1 B4 B8 108.61(12)
B2 B4 B8 107.96(12)
C9 B4 B9 104.81(12)
B1 B4 B9 107.58(12)
B2 B4 B9 60.13(10)
B8 B4 B9 59.57(10)
C9 B4 H4A 117.4(9)
B1 B4 H4A 118.1(9)
B2 B4 H4A 126.9(9)
B8 B4 H4A 120.2(9)
B9 B4 H4A 128.6(9)

loop_
_geom_bond_atom_site_label_1
_geom_bond_atom_site_label_2
_geom_bond_distance
O1 C2 1.3537(19)
O1 C1 1.432(2)
O2 C8 1.2141(19)
C1 H1A 0.9800
C1 H1B 0.9800
C1 H1C 0.9800
C2 C3 1.395(2)
C2 C7 1.398(2)
C3 C4 1.372(2)
C3 H3 0.9500
C4 C5 1.404(2)
C4 H4 0.9500
C5 C6 1.399(2)
C5 C8 1.480(2)
C6 C7 1.380(2)
C6 H6 0.9500
C7 H7 0.9500
C8 C9 1.545(2)
C11 C10 1.516(2)
C11 H11A 0.9800
C11 H11B 0.9800
C11 H11C 0.9800
C9 C10 1.674(2)
C9 B4 1.711(2)
C9 B8 1.714(2)
C9 B7 1.715(2)
C9 B1 1.746(2)
B7 C10 1.732(2)
B7 B10 1.771(2)
B7 B6 1.774(3)
B7 B8 1.787(2)
B7 H7A 1.058(18)
B8 B9 1.770(2)
B8 B10 1.772(3)
B8 B4 1.781(2)
B8 H8A 1.053(19)
B9 B5 1.781(3)
B9 B4 1.783(2)
B9 B2 1.785(2)
B9 B10 1.789(2)
B9 H9A 1.105(19)
B10 B6 1.778(2)
B10 B5 1.783(2)
B10 H10A 1.09(2)
B6 C10 1.713(2)
B6 B5 1.777(3)
B6 B3 1.782(2)
B6 H6A 1.166(15)
B5 B3 1.774(2)
B5 B2 1.791(2)
B5 H5A 1.11(2)
B3 C10 1.709(2)
B3 B1 1.770(3)
B3 B2 1.778(2)
B3 H3A 1.115(19)
B2 B1 1.760(2)
B2 B4 1.781(3)
B2 H2A 1.086(19)
C10 B1 1.723(2)
B1 B4 1.777(2)
B1 H1D 1.052(19)
B4 H4A 1.076(18)

loop_
_geom_torsion_atom_site_label_1
_geom_torsion_atom_site_label_2
_geom_torsion_atom_site_label_3
_geom_torsion_atom_site_label_4
_geom_torsion
C1 O1 C2 C3 178.22(14)
C1 O1 C2 C7 -2.1(2)
O1 C2 C3 C4 -179.82(14)
C7 C2 C3 C4 0.5(2)
C2 C3 C4 C5 -1.0(2)
C3 C4 C5 C6 0.2(2)
C3 C4 C5 C8 -178.08(14)
C4 C5 C6 C7 1.3(2)
C8 C5 C6 C7 179.70(13)
C5 C6 C7 C2 -1.8(2)
O1 C2 C7 C6 -178.74(14)
C3 C2 C7 C6 0.9(2)
C6 C5 C8 O2 -26.0(2)
C4 C5 C8 O2 152.24(16)
C6 C5 C8 C9 149.56(14)
C4 C5 C8 C9 -32.2(2)
O2 C8 C9 C10 -51.47(18)
C5 C8 C9 C10 132.78(13)
O2 C8 C9 B4 85.15(17)
C5 C8 C9 B4 -90.59(16)
O2 C8 C9 B8 160.36(14)
C5 C8 C9 B8 -15.4(2)
O2 C8 C9 B7 -122.95(15)
C5 C8 C9 B7 61.30(18)
O2 C8 C9 B1 15.82(19)
C5 C8 C9 B1 -159.93(13)
C8 C9 B7 C10 106.16(14)
B4 C9 B7 C10 -100.78(13)
B8 C9 B7 C10 -137.71(12)
B1 C9 B7 C10 -32.43(11)
C8 C9 B7 B10 -155.31(13)
C10 C9 B7 B10 98.53(13)
B4 C9 B7 B10 -2.25(16)
B8 C9 B7 B10 -39.17(11)
B1 C9 B7 B10 66.10(15)
C8 C9 B7 B6 142.07(13)
C10 C9 B7 B6 35.91(11)
B4 C9 B7 B6 -64.87(15)
B8 C9 B7 B6 -101.80(13)
B1 C9 B7 B6 3.48(16)
C8 C9 B7 B8 -116.13(14)
C10 C9 B7 B8 137.71(12)
B4 C9 B7 B8 36.92(12)
B1 C9 B7 B8 105.27(13)
C8 C9 B8 B9 -147.29(13)
C10 C9 B8 B9 62.91(14)
B4 C9 B8 B9 -39.76(11)
B7 C9 B8 B9 102.22(13)
B1 C9 B8 B9 -2.92(16)
C8 C9 B8 B10 149.62(13)
C10 C9 B8 B10 -0.18(15)
B4 C9 B8 B10 -102.85(13)
B7 C9 B8 B10 39.13(11)
B1 C9 B8 B10 -66.01(15)
C8 C9 B8 B4 -107.53(15)
C10 C9 B8 B4 102.67(13)
B7 C9 B8 B4 141.98(13)
B1 C9 B8 B4 36.84(12)
C8 C9 B8 B7 110.49(15)
C10 C9 B8 B7 -39.31(11)
B4 C9 B8 B7 -141.98(13)
B1 C9 B8 B7 -105.14(13)
C10 B7 B8 C9 36.28(10)
B10 B7 B8 C9 135.07(12)
B6 B7 B8 C9 97.44(12)
C9 B7 B8 B9 -97.11(12)
C10 B7 B8 B9 -60.84(14)
B10 B7 B8 B9 37.96(11)
B6 B7 B8 B9 0.33(15)
C9 B7 B8 B10 -135.07(12)
C10 B7 B8 B10 -98.79(13)
B6 B7 B8 B10 -37.63(11)
C9 B7 B8 B4 -33.46(11)
C10 B7 B8 B4 2.81(15)
B10 B7 B8 B4 101.61(13)
B6 B7 B8 B4 63.98(14)
C9 B8 B9 B5 -61.87(14)
B10 B8 B9 B5 37.05(11)
B4 B8 B9 B5 -100.82(13)
B7 B8 B9 B5 -0.47(15)
C9 B8 B9 B4 38.95(11)
B10 B8 B9 B4 137.86(12)
B7 B8 B9 B4 100.35(12)
C9 B8 B9 B2 1.89(15)
B10 B8 B9 B2 100.80(13)
B4 B8 B9 B2 -37.06(11)
B7 B8 B9 B2 63.29(15)
C9 B8 B9 B10 -98.92(12)
B4 B8 B9 B10 -137.86(12)
B7 B8 B9 B10 -37.51(11)
C9 B7 B10 B8 38.60(11)
C10 B7 B10 B8 98.96(12)
B6 B7 B10 B8 137.95(12)
C9 B7 B10 B6 -99.35(12)
C10 B7 B10 B6 -38.99(11)
B8 B7 B10 B6 -137.95(12)
C9 B7 B10 B5 -62.05(15)
C10 B7 B10 B5 -1.70(16)
B6 B7 B10 B5 37.29(12)
B8 B7 B10 B5 -100.66(13)
C9 B7 B10 B9 1.15(15)
C10 B7 B10 B9 61.51(15)
B6 B7 B10 B9 100.50(13)
B8 B7 B10 B9 -37.45(11)
C9 B8 B10 B7 -38.63(11)
B9 B8 B10 B7 -137.90(12)
B4 B8 B10 B7 -99.98(12)
C9 B8 B10 B6 -0.97(16)
B9 B8 B10 B6 -100.24(13)
B4 B8 B10 B6 -62.32(15)
B7 B8 B10 B6 37.66(11)
C9 B8 B10 B5 62.31(14)
B9 B8 B10 B5 -36.95(11)
B4 B8 B10 B5 0.96(16)
B7 B8 B10 B5 100.95(13)
C9 B8 B10 B9 99.27(12)
B4 B8 B10 B9 37.91(11)
B7 B8 B10 B9 137.90(12)
B8 B9 B10 B7 37.88(11)
B5 B9 B10 B7 -100.63(13)
B4 B9 B10 B7 0.21(16)
B2 B9 B10 B7 -63.07(16)
B5 B9 B10 B8 -138.51(12)
B4 B9 B10 B8 -37.67(11)
B2 B9 B10 B8 -100.95(13)
B8 B9 B10 B6 101.25(13)
B5 B9 B10 B6 -37.25(12)
B4 B9 B10 B6 63.58(15)
B2 B9 B10 B6 0.30(16)
B8 B9 B10 B5 138.51(12)
B4 B9 B10 B5 100.83(13)
B2 B9 B10 B5 37.56(11)
C9 B7 B6 C10 -35.75(10)
B10 B7 B6 C10 -134.51(12)
B8 B7 B6 C10 -97.08(12)
C9 B7 B6 B5 61.27(14)
C10 B7 B6 B5 97.02(13)
B10 B7 B6 B5 -37.49(11)
B8 B7 B6 B5 -0.06(15)
C9 B7 B6 B10 98.77(13)
C10 B7 B6 B10 134.51(12)
B8 B7 B6 B10 37.43(11)
C9 B7 B6 B3 -2.00(15)
C10 B7 B6 B3 33.75(11)
B10 B7 B6 B3 -100.76(13)
B8 B7 B6 B3 -63.33(14)
B7 B10 B6 C10 39.64(11)
B8 B10 B6 C10 1.72(16)
B5 B10 B6 C10 -98.54(13)
B9 B10 B6 C10 -61.31(15)
B8 B10 B6 B7 -37.92(11)
B5 B10 B6 B7 -138.18(13)
B9 B10 B6 B7 -100.95(13)
B7 B10 B6 B5 138.18(13)
B8 B10 B6 B5 100.26(14)
B9 B10 B6 B5 37.23(12)
B7 B10 B6 B3 100.98(13)
B8 B10 B6 B3 63.07(16)
B5 B10 B6 B3 -37.19(12)
B9 B10 B6 B3 0.04(16)
C10 B6 B5 B3 -38.74(11)
B7 B6 B5 B3 -101.03(13)
B10 B6 B5 B3 -138.33(13)
C10 B6 B5 B9 62.06(15)
B7 B6 B5 B9 -0.23(16)
B10 B6 B5 B9 -37.53(11)
B3 B6 B5 B9 100.80(13)
C10 B6 B5 B10 99.60(13)
B7 B6 B5 B10 37.31(11)
B3 B6 B5 B10 138.33(13)
C10 B6 B5 B2 -1.38(15)
B7 B6 B5 B2 -63.67(15)
B10 B6 B5 B2 -100.98(13)
B3 B6 B5 B2 37.35(11)
B8 B9 B5 B3 64.15(15)
B4 B9 B5 B3 0.57(16)
B2 B9 B5 B3 -37.07(11)
B10 B9 B5 B3 101.11(13)
B8 B9 B5 B6 0.43(15)
B4 B9 B5 B6 -63.16(15)
B2 B9 B5 B6 -100.79(13)
B10 B9 B5 B6 37.38(11)
B8 B9 B5 B10 -36.95(11)
B4 B9 B5 B10 -100.54(13)
B2 B9 B5 B10 -138.17(12)
B8 B9 B5 B2 101.22(13)
B4 B9 B5 B2 37.64(11)
B10 B9 B5 B2 138.17(12)
B7 B10 B5 B3 0.06(17)
B8 B10 B5 B3 -63.91(15)
B6 B10 B5 B3 37.41(12)
B9 B10 B5 B3 -100.77(13)
B7 B10 B5 B6 -37.36(12)
B8 B10 B5 B6 -101.32(13)
B9 B10 B5 B6 -138.19(12)
B7 B10 B5 B9 100.83(13)
B8 B10 B5 B9 36.87(11)
B6 B10 B5 B9 138.19(12)
B7 B10 B5 B2 63.40(15)
B8 B10 B5 B2 -0.56(16)
B6 B10 B5 B2 100.76(13)
B9 B10 B5 B2 -37.43(11)
B6 B5 B3 C10 38.90(11)
B9 B5 B3 C10 -62.13(15)
B10 B5 B3 C10 1.63(16)
B2 B5 B3 C10 -99.25(13)
B6 B5 B3 B1 101.03(13)
B9 B5 B3 B1 0.00(16)
B10 B5 B3 B1 63.76(15)
B2 B5 B3 B1 -37.13(11)
B6 B5 B3 B2 138.15(13)
B9 B5 B3 B2 37.12(12)
B10 B5 B3 B2 100.88(13)
B9 B5 B3 B6 -101.03(13)
B10 B5 B3 B6 -37.27(12)
B2 B5 B3 B6 -138.15(13)
B7 B6 B3 C10 -34.17(11)
B5 B6 B3 C10 -134.83(13)
B10 B6 B3 C10 -97.46(13)
C10 B6 B3 B1 34.11(11)
B7 B6 B3 B1 -0.06(16)
B5 B6 B3 B1 -100.73(13)
B10 B6 B3 B1 -63.35(15)
C10 B6 B3 B5 134.83(13)
B7 B6 B3 B5 100.67(14)
B10 B6 B3 B5 37.38(12)
C10 B6 B3 B2 97.09(13)
B7 B6 B3 B2 62.92(15)
B5 B6 B3 B2 -37.75(12)
B10 B6 B3 B2 -0.37(17)
C10 B3 B2 B1 -39.17(11)
B5 B3 B2 B1 -138.21(12)
B6 B3 B2 B1 -100.73(13)
C10 B3 B2 B4 -1.23(15)
B1 B3 B2 B4 37.94(11)
B5 B3 B2 B4 -100.27(13)
B6 B3 B2 B4 -62.79(15)
C10 B3 B2 B9 62.11(15)
B1 B3 B2 B9 101.28(13)
B5 B3 B2 B9 -36.93(12)
B6 B3 B2 B9 0.55(16)
C10 B3 B2 B5 99.04(13)
B1 B3 B2 B5 138.21(12)
B6 B3 B2 B5 37.48(12)
B8 B9 B2 B1 -0.30(16)
B5 B9 B2 B1 100.30(13)
B4 B9 B2 B1 -37.49(12)
B10 B9 B2 B1 62.90(15)
B8 B9 B2 B3 -63.74(16)
B5 B9 B2 B3 36.87(12)
B4 B9 B2 B3 -100.93(13)
B10 B9 B2 B3 -0.53(16)
B8 B9 B2 B4 37.19(11)
B5 B9 B2 B4 137.80(13)
B10 B9 B2 B4 100.40(13)
B8 B9 B2 B5 -100.61(14)
B4 B9 B2 B5 -137.80(13)
B10 B9 B2 B5 -37.40(11)
B3 B5 B2 B1 37.30(12)
B6 B5 B2 B1 -0.23(16)
B9 B5 B2 B1 -101.18(13)
B10 B5 B2 B1 -63.62(15)
B6 B5 B2 B3 -37.53(12)
B9 B5 B2 B3 -138.48(13)
B10 B5 B2 B3 -100.92(13)
B3 B5 B2 B4 100.87(13)
B6 B5 B2 B4 63.34(15)
B9 B5 B2 B4 -37.61(11)
B10 B5 B2 B4 -0.05(16)
B3 B5 B2 B9 138.48(13)
B6 B5 B2 B9 100.95(13)
B10 B5 B2 B9 37.55(11)
C8 C9 C10 C11 -5.39(18)
B4 C9 C10 C11 -145.48(13)
B8 C9 C10 C11 146.98(13)
B7 C9 C10 C11 107.08(14)
B1 C9 C10 C11 -107.44(15)
C8 C9 C10 B3 141.42(13)
B4 C9 C10 B3 1.33(15)
B8 C9 C10 B3 -66.21(14)
B7 C9 C10 B3 -106.11(13)
B1 C9 C10 B3 39.37(11)
C8 C9 C10 B6 -151.04(12)
B4 C9 C10 B6 68.87(14)
B8 C9 C10 B6 1.32(15)
B7 C9 C10 B6 -38.58(11)
B1 C9 C10 B6 106.91(13)
C8 C9 C10 B1 102.05(13)
B4 C9 C10 B1 -38.04(11)
B8 C9 C10 B1 -105.59(13)
B7 C9 C10 B1 -145.49(12)
C8 C9 C10 B7 -112.47(14)
B4 C9 C10 B7 107.44(12)
B8 C9 C10 B7 39.90(11)
B1 C9 C10 B7 145.49(12)
B1 B3 C10 C11 106.72(15)
B5 B3 C10 C11 -151.04(14)
B2 B3 C10 C11 145.96(13)
B6 B3 C10 C11 -111.55(15)
B1 B3 C10 C9 -39.26(11)
B5 B3 C10 C9 62.98(14)
B2 B3 C10 C9 -0.02(15)
B6 B3 C10 C9 102.47(12)
B1 B3 C10 B6 -141.73(12)
B5 B3 C10 B6 -39.50(12)
B2 B3 C10 B6 -102.49(13)
B5 B3 C10 B1 102.24(13)
B2 B3 C10 B1 39.24(11)
B6 B3 C10 B1 141.73(12)
B1 B3 C10 B7 -105.11(13)
B5 B3 C10 B7 -2.87(16)
B2 B3 C10 B7 -65.87(15)
B6 B3 C10 B7 36.62(12)
B7 B6 C10 C11 -106.84(15)
B5 B6 C10 C11 150.75(13)
B10 B6 C10 C11 -146.60(13)
B3 B6 C10 C11 111.39(15)
B7 B6 C10 C9 37.91(11)
B5 B6 C10 C9 -64.50(14)
B10 B6 C10 C9 -1.86(15)
B3 B6 C10 C9 -103.86(13)
B7 B6 C10 B3 141.77(12)
B5 B6 C10 B3 39.36(11)
B10 B6 C10 B3 102.01(13)
B7 B6 C10 B1 105.05(13)
B5 B6 C10 B1 2.64(16)
B10 B6 C10 B1 65.28(15)
B3 B6 C10 B1 -36.72(12)
B5 B6 C10 B7 -102.41(13)
B10 B6 C10 B7 -39.76(11)
B3 B6 C10 B7 -141.77(12)
C9 B7 C10 C11 -109.16(15)
B10 B7 C10 C11 152.25(13)
B6 B7 C10 C11 112.42(15)
B8 B7 C10 C11 -145.65(13)
B10 B7 C10 C9 -98.59(13)
B6 B7 C10 C9 -138.43(12)
B8 B7 C10 C9 -36.49(10)
C9 B7 C10 B3 101.50(13)
B10 B7 C10 B3 2.91(16)
B6 B7 C10 B3 -36.92(12)
B8 B7 C10 B3 65.01(15)
C9 B7 C10 B6 138.43(12)
B10 B7 C10 B6 39.84(11)
B8 B7 C10 B6 101.94(13)
C9 B7 C10 B1 33.01(11)
B10 B7 C10 B1 -65.58(15)
B6 B7 C10 B1 -105.42(13)
B8 B7 C10 B1 -3.48(16)
C11 C10 B1 C9 109.72(15)
B3 C10 B1 C9 -137.89(12)
B6 C10 B1 C9 -100.91(13)
B7 C10 B1 C9 -32.51(11)
C11 C10 B1 B2 -152.18(13)
C9 C10 B1 B2 98.11(12)
B3 C10 B1 B2 -39.78(11)
B6 C10 B1 B2 -2.80(16)
B7 C10 B1 B2 65.59(15)
C11 C10 B1 B3 -112.39(15)
C9 C10 B1 B3 137.89(12)
B6 C10 B1 B3 36.98(12)
B7 C10 B1 B3 105.38(13)
C11 C10 B1 B4 144.90(13)
C9 C10 B1 B4 35.19(10)
B3 C10 B1 B4 -102.70(13)
B6 C10 B1 B4 -65.72(15)
B7 C10 B1 B4 2.68(16)
C8 C9 B1 C10 -109.33(13)
B4 C9 B1 C10 139.05(12)
B8 C9 B1 C10 101.89(13)
B7 C9 B1 C10 32.79(11)
C8 C9 B1 B2 151.52(12)
C10 C9 B1 B2 -99.15(13)
B4 C9 B1 B2 39.90(11)
B8 C9 B1 B2 2.74(16)
B7 C9 B1 B2 -66.36(15)
C8 C9 B1 B3 -145.63(12)
C10 C9 B1 B3 -36.30(10)
B4 C9 B1 B3 102.75(13)
B8 C9 B1 B3 65.58(15)
B7 C9 B1 B3 -3.51(16)
C8 C9 B1 B4 111.62(13)
C10 C9 B1 B4 -139.05(12)
B8 C9 B1 B4 -37.16(12)
B7 C9 B1 B4 -106.26(13)
B3 B2 B1 C10 38.86(11)
B4 B2 B1 C10 -98.79(12)
B9 B2 B1 C10 -61.41(15)
B5 B2 B1 C10 1.74(15)
B3 B2 B1 C9 98.88(12)
B4 B2 B1 C9 -38.76(11)
B9 B2 B1 C9 -1.38(15)
B5 B2 B1 C9 61.77(15)
B4 B2 B1 B3 -137.64(12)
B9 B2 B1 B3 -100.27(13)
B5 B2 B1 B3 -37.12(11)
B3 B2 B1 B4 137.64(12)
B9 B2 B1 B4 37.38(11)
B5 B2 B1 B4 100.53(13)
B5 B3 B1 C10 -97.30(13)
B2 B3 B1 C10 -134.90(12)
B6 B3 B1 C10 -33.86(11)
C10 B3 B1 C9 35.91(10)
B5 B3 B1 C9 -61.38(14)
B2 B3 B1 C9 -98.98(12)
B6 B3 B1 C9 2.05(15)
C10 B3 B1 B2 134.90(12)
B5 B3 B1 B2 37.60(11)
B6 B3 B1 B2 101.03(13)
C10 B3 B1 B4 96.73(12)
B5 B3 B1 B4 -0.57(16)
B2 B3 B1 B4 -38.17(11)
B6 B3 B1 B4 62.87(15)
C8 C9 B4 B1 -101.90(14)
C10 C9 B4 B1 37.44(11)
B8 C9 B4 B1 141.35(12)
B7 C9 B4 B1 104.38(13)
C8 C9 B4 B2 -141.37(13)
C10 C9 B4 B2 -2.03(14)
B8 C9 B4 B2 101.88(13)
B7 C9 B4 B2 64.91(15)
B1 C9 B4 B2 -39.47(11)
C8 C9 B4 B8 116.75(14)
C10 C9 B4 B8 -103.92(12)
B7 C9 B4 B8 -36.97(12)
B1 C9 B4 B8 -141.35(12)
C8 C9 B4 B9 156.09(12)
C10 C9 B4 B9 -64.57(14)
B8 C9 B4 B9 39.34(11)
B7 C9 B4 B9 2.37(16)
B1 C9 B4 B9 -102.01(13)
C10 B1 B4 C9 -35.02(10)
B2 B1 B4 C9 -134.57(12)
B3 B1 B4 C9 -96.38(12)
C10 B1 B4 B2 99.55(12)
C9 B1 B4 B2 134.57(12)
B3 B1 B4 B2 38.19(11)
C10 B1 B4 B8 -0.73(16)
C9 B1 B4 B8 34.29(11)
B2 B1 B4 B8 -100.28(13)
B3 B1 B4 B8 -62.09(15)
C10 B1 B4 B9 62.27(14)
C9 B1 B4 B9 97.29(12)
B2 B1 B4 B9 -37.28(11)
B3 B1 B4 B9 0.92(15)
B1 B2 B4 C9 39.83(11)
B3 B2 B4 C9 1.98(15)
B9 B2 B4 C9 -98.43(12)
B5 B2 B4 C9 -60.93(14)
B3 B2 B4 B1 -37.84(11)
B9 B2 B4 B1 -138.26(12)
B5 B2 B4 B1 -100.76(13)
B1 B2 B4 B8 101.40(13)
B3 B2 B4 B8 63.56(14)
B9 B2 B4 B8 -36.85(11)
B5 B2 B4 B8 0.64(15)
B1 B2 B4 B9 138.26(12)
B3 B2 B4 B9 100.41(13)
B5 B2 B4 B9 37.50(11)
B9 B8 B4 C9 134.70(12)
B10 B8 B4 C9 96.60(13)
B7 B8 B4 C9 33.49(11)
C9 B8 B4 B1 -34.81(11)
B9 B8 B4 B1 99.89(13)
B10 B8 B4 B1 61.79(15)
B7 B8 B4 B1 -1.32(16)
C9 B8 B4 B2 -97.60(12)
B9 B8 B4 B2 37.10(11)
B10 B8 B4 B2 -1.00(15)
B7 B8 B4 B2 -64.11(14)
C9 B8 B4 B9 -134.70(12)
B10 B8 B4 B9 -38.10(11)
B7 B8 B4 B9 -101.21(13)
B8 B9 B4 C9 -38.95(11)
B5 B9 B4 C9 61.81(14)
B2 B9 B4 C9 99.62(12)
B10 B9 B4 C9 -1.48(15)
B8 B9 B4 B1 -101.67(13)
B5 B9 B4 B1 -0.91(16)
B2 B9 B4 B1 36.90(11)
B10 B9 B4 B1 -64.20(15)
B8 B9 B4 B2 -138.57(12)
B5 B9 B4 B2 -37.82(11)
B10 B9 B4 B2 -101.11(13)
B5 B9 B4 B8 100.75(13)
B2 B9 B4 B8 138.57(12)
B10 B9 B4 B8 37.46(11)
